data_1574867
loop_
_publ_author_name
'Chang, Yun-Pu'
'Blanco-Herrero, Kevin'
'Alturaifi, Turki M.'
'Fettinger, James C.'
'Liu, Peng'
'Franz, Annaliese K.'

_publ_section_title
;
 Multifunctional chiral silanol ligands for enantioselective catalysis.
;
_journal_issue 30
_journal_name_full 'Chemical science'
_journal_page_first 13678
_journal_page_last 13683
_journal_paper_doi 10.1039/d5sc02528a
_journal_volume 16
_journal_year 2025
_chemical_absolute_configuration ad
_chemical_formula_moiety 'C25 H37 F N2 O2 Si'
_chemical_formula_sum 'C25 H37 F N2 O2 Si'
_chemical_formula_weight 444.65
_space_group_crystal_system monoclinic
_space_group_IT_number 4
_space_group_name_Hall 'P 2yb'
_space_group_name_H-M_alt 'P 1 21 1'
_atom_sites_solution_hydrogens mixed
_atom_sites_solution_primary dual
_audit_creation_method SHELXL-2018/3
_audit_update_record
;
2023-08-21 deposited with the CCDC.	2025-06-10 downloaded from the CCDC.
;
_cell_angle_alpha 90
_cell_angle_beta 109.2216(12)
_cell_angle_gamma 90
_cell_formula_units_Z 4
_cell_length_a 10.4984(6)
_cell_length_b 23.5281(13)
_cell_length_c 11.1188(6)
_cell_measurement_reflns_used 9928
_cell_measurement_temperature 90(2)
_cell_measurement_theta_max 27.35
_cell_measurement_theta_min 2.60
_cell_volume 2593.3(2)
_computing_cell_refinement 'SAINT (8.38a) (Bruker, 2017)'
_computing_data_collection 'Apex3 (2019.11-0) (Bruker, 2019)'
_computing_data_reduction 'SAINT (8.38a) (Bruker, 2017)'
_computing_molecular_graphics 'Bruker SHELXTL'
_computing_publication_material 'Bruker SHELXTL'
_computing_structure_refinement 'SHELXL-2018/3 (Sheldrick, 2018)'
_computing_structure_solution 'SHELXT (Sheldrick, 2014)'
_diffrn_ambient_temperature 90(2)
_diffrn_measured_fraction_theta_full 0.999
_diffrn_measured_fraction_theta_max 0.998
_diffrn_measurement_device_type 'Bruker Photon2 CMOS'
_diffrn_measurement_method '\f and \w scans'
_diffrn_radiation_type MoK\a
_diffrn_radiation_wavelength 0.71073
_diffrn_reflns_av_R_equivalents 0.0155
_diffrn_reflns_av_unetI/netI 0.0244
_diffrn_reflns_Laue_measured_fraction_full 0.999
_diffrn_reflns_Laue_measured_fraction_max 0.998
_diffrn_reflns_limit_h_max 13
_diffrn_reflns_limit_h_min -13
_diffrn_reflns_limit_k_max 30
_diffrn_reflns_limit_k_min -30
_diffrn_reflns_limit_l_max 14
_diffrn_reflns_limit_l_min -14
_diffrn_reflns_number 23292
_diffrn_reflns_point_group_measured_fraction_full 0.997
_diffrn_reflns_point_group_measured_fraction_max 0.996
_diffrn_reflns_theta_full 25.242
_diffrn_reflns_theta_max 27.463
_diffrn_reflns_theta_min 2.229
_exptl_absorpt_coefficient_mu 0.120
_exptl_absorpt_correction_T_max 0.9745
_exptl_absorpt_correction_T_min 0.9363
_exptl_absorpt_correction_type multi-scan
_exptl_absorpt_process_details 'SADABS 2016/2 (Sheldrick, 2016)'
_exptl_crystal_colour Colorless
_exptl_crystal_density_diffrn 1.139
_exptl_crystal_description Block
_exptl_crystal_F_000 960
_exptl_crystal_size_max 0.269
_exptl_crystal_size_mid 0.249
_exptl_crystal_size_min 0.196
_refine_diff_density_max 0.149
_refine_diff_density_min -0.209
_refine_diff_density_rms 0.035
_refine_ls_abs_structure_details
; 
 Flack x determined using 4855 quotients [(I+)-(I-)]/[(I+)+(I-)] 
 (Parsons, Flack and Wagner, Acta Cryst. B69 (2013) 249-259). 
;
_refine_ls_abs_structure_Flack 0.009(16)
_refine_ls_extinction_method none
_refine_ls_goodness_of_fit_ref 1.038
_refine_ls_hydrogen_treatment mixed
_refine_ls_matrix_type full
_refine_ls_number_parameters 679
_refine_ls_number_reflns 11858
_refine_ls_number_restraints 39
_refine_ls_restrained_S_all 1.047
_refine_ls_R_factor_all 0.0397
_refine_ls_R_factor_gt 0.0344
_refine_ls_shift/su_max 0.001
_refine_ls_shift/su_mean 0.000
_refine_ls_structure_factor_coef Fsqd
_refine_ls_weighting_details 'w=1/[\s^2^(Fo^2^)+(0.0420P)^2^+0.4751P] where P=(Fo^2^+2Fc^2^)/3'
_refine_ls_weighting_scheme calc
_refine_ls_wR_factor_gt 0.0829
_refine_ls_wR_factor_ref 0.0860
_reflns_Friedel_coverage 0.948
_reflns_Friedel_fraction_full 0.995
_reflns_Friedel_fraction_max 0.994
_reflns_number_gt 10811
_reflns_number_total 11858
_reflns_threshold_expression 'I > 2\s(I)'
_cod_data_source_file d5sc02528a2.cif
_cod_data_source_block JF3154FMI
_cod_depositor_comments
;
The following automatic conversions were performed:

data item '_exptl_absorpt_correction_type' value 'Multi-scan' was
changed to 'multi-scan' in accordance with the
/home/data/users/saulius/crontab/automatic-downloads/rss-feeds/RSC/lib/dictionaries/cif_core.dic
dictionary named 'cif_core.dic' version 2.4.2 last updated on
2011-04-26.

Automatic conversion script
Id: cif_fix_values 8170 2020-07-09 18:12:32Z antanas 

 Adding full bibliography for 1574864--1574869.cif.
;
_cod_original_sg_symbol_H-M 'P 21'
_cod_database_code 1574867
_shelx_shelxl_version_number 2018/3
_shelx_space_group_comment
; 
The symmetry employed for this shelxl refinement is uniquely defined 
by the following loop, which should always be used as a source of 
symmetry information in preference to the above space-group names. 
They are only intended as comments. 
;
_shelx_estimated_absorpt_t_min 0.969
_shelx_estimated_absorpt_t_max 0.977

loop_
_space_group_symop_operation_xyz
'x, y, z'
'-x, y+1/2, -z'

loop_
_atom_site_label
_atom_site_type_symbol
_atom_site_fract_x
_atom_site_fract_y
_atom_site_fract_z
_atom_site_U_iso_or_equiv
_atom_site_adp_type
_atom_site_occupancy
_atom_site_site_symmetry_order
_atom_site_calc_flag
_atom_site_refinement_flags_posn
_atom_site_refinement_flags_adp
_atom_site_refinement_flags_occupancy
_atom_site_disorder_assembly
_atom_site_disorder_group
Si1 Si 0.36210(6) 0.63381(3) 0.52659(6) 0.02904(13) Uani 1 1 d . . . . .
C1 C 0.3684(3) 0.70221(10) 0.4425(2) 0.0390(5) Uani 1 1 d . . . . .
H1 H 0.454214 0.701815 0.421974 0.071(11) Uiso 1 1 calc R . . . .
O1 O 0.38870(17) 0.58348(7) 0.43596(16) 0.0334(3) Uani 1 1 d . . . . .
H1A H 0.393212 0.551966 0.472642 0.096(15) Uiso 1 1 calc R . . . .
C2 C 0.2533(3) 0.70934(11) 0.3158(3) 0.0466(6) Uani 1 1 d . . . . .
H2A H 0.166674 0.709043 0.331354 0.068(11) Uiso 1 1 calc R . . . .
H2B H 0.255726 0.677998 0.258554 0.056(9) Uiso 1 1 calc R . . . .
H2C H 0.263943 0.745535 0.276546 0.059(9) Uiso 1 1 calc R . . . .
C3 C 0.3733(4) 0.75489(12) 0.5247(3) 0.0644(10) Uani 1 1 d . . . . .
H3A H 0.377354 0.789105 0.475805 0.079(11) Uiso 1 1 calc R . . . .
H3B H 0.453403 0.753116 0.601029 0.066(10) Uiso 1 1 calc R . . . .
H3C H 0.292136 0.756171 0.549747 0.089(14) Uiso 1 1 calc R . . . .
C4 C 0.4940(2) 0.63193(12) 0.6877(2) 0.0396(5) Uani 1 1 d . . . . .
H4 H 0.482594 0.666561 0.735307 0.046(8) Uiso 1 1 calc R . . . .
C5 C 0.4831(3) 0.57985(13) 0.7659(3) 0.0465(6) Uani 1 1 d . . . . .
H5A H 0.494340 0.545278 0.721305 0.049(8) Uiso 1 1 calc R . . . .
H5B H 0.394386 0.579413 0.777166 0.057(9) Uiso 1 1 calc R . . . .
H5C H 0.553704 0.581483 0.849511 0.085(12) Uiso 1 1 calc R . . . .
C6 C 0.6346(3) 0.6348(2) 0.6729(4) 0.0748(12) Uani 1 1 d . . . . .
H6A H 0.703656 0.636957 0.757213 0.073(10) Uiso 1 1 calc R . . . .
H6B H 0.640194 0.668557 0.623278 0.081(12) Uiso 1 1 calc R . . . .
H6C H 0.649295 0.600658 0.628659 0.094(17) Uiso 1 1 calc R . . . .
C7 C 0.1868(2) 0.62346(9) 0.5381(2) 0.0310(5) Uani 1 1 d . . . . .
C8 C 0.1473(3) 0.65173(11) 0.6291(2) 0.0383(5) Uani 1 1 d . . . . .
F8 F 0.23771(17) 0.68881(8) 0.70720(16) 0.0550(4) Uani 1 1 d . . . . .
C9 C 0.0257(3) 0.64637(14) 0.6487(3) 0.0503(7) Uani 1 1 d . . . . .
H9 H 0.006458 0.667078 0.714022 0.061(10) Uiso 1 1 calc R . . . .
C10 C -0.0674(3) 0.60990(15) 0.5703(3) 0.0598(8) Uani 1 1 d . . . . .
H10 H -0.152804 0.604950 0.581005 0.067(10) Uiso 1 1 calc R . . . .
C11 C -0.0368(3) 0.58062(14) 0.4764(3) 0.0510(7) Uani 1 1 d . . . . .
H11 H -0.102129 0.555889 0.421912 0.063(10) Uiso 1 1 calc R . . . .
C12 C 0.0883(2) 0.58655(10) 0.4597(2) 0.0333(5) Uani 1 1 d . . . . .
C13 C 0.1115(2) 0.54963(10) 0.3581(2) 0.0324(5) Uani 1 1 d . . . . .
N13 N 0.0920(2) 0.57406(10) 0.2451(2) 0.0358(4) Uani 1 1 d . . . . .
H13 H 0.075(3) 0.6063(12) 0.240(2) 0.026(6) Uiso 1 1 d . . . . .
O13 O 0.1384(2) 0.49922(8) 0.37755(18) 0.0457(4) Uani 1 1 d . . . . .
C14 C 0.1063(2) 0.54409(12) 0.1341(2) 0.0406(6) Uani 1 1 d D . . . .
H14 H 0.152511 0.506757 0.160660 0.071(11) Uiso 1 1 calc R . . A 1
C15 C 0.1889(3) 0.58172(13) 0.0749(2) 0.0433(6) Uani 1 1 d . . . . .
H15A H 0.186011 0.565685 -0.008255 0.036(7) Uiso 1 1 calc R . . . .
H15B H 0.148884 0.620252 0.059855 0.040(7) Uiso 1 1 calc R . . . .
N15 N 0.3269(2) 0.58544(10) 0.1576(2) 0.0404(5) Uani 1 1 d . . . . .
H15 H 0.342(3) 0.5812(14) 0.231(3) 0.044(9) Uiso 1 1 d . . . . .
C16 C 0.4174(3) 0.62266(10) 0.1315(2) 0.0391(5) Uani 1 1 d . . . . .
C17 C 0.3863(3) 0.65336(13) 0.0186(3) 0.0482(6) Uani 1 1 d . . . . .
H17 H 0.299407 0.650022 -0.043774 0.049(8) Uiso 1 1 calc R . . . .
C18 C 0.4824(4) 0.68898(15) -0.0030(3) 0.0601(8) Uani 1 1 d . . . . .
H18 H 0.460058 0.710023 -0.080057 0.063(10) Uiso 1 1 calc R . . . .
C19 C 0.6090(4) 0.69424(15) 0.0851(3) 0.0639(9) Uani 1 1 d . . . . .
H19 H 0.673949 0.718488 0.069144 0.109(16) Uiso 1 1 calc R . . . .
C20 C 0.6408(3) 0.66363(14) 0.1981(3) 0.0577(8) Uani 1 1 d . . . . .
H20 H 0.728321 0.666788 0.259424 0.067(11) Uiso 1 1 calc R . . . .
C21 C 0.5463(3) 0.62870(12) 0.2217(3) 0.0464(6) Uani 1 1 d . . . . .
H21 H 0.568809 0.608523 0.299928 0.046(8) Uiso 1 1 calc R . . . .
C22 C -0.0392(10) 0.5346(5) 0.0391(10) 0.055(3) Uani 0.5 1 d D U P B 1
C23 C -0.1101(15) 0.4917(7) 0.1016(15) 0.0747(16) Uani 0.5 1 d D . P B 1
H23A H -0.055988 0.456938 0.123895 0.112 Uiso 0.5 1 calc R U P B 1
H23B H -0.119659 0.508503 0.178851 0.112 Uiso 0.5 1 calc R U P B 1
H23C H -0.199520 0.482506 0.041687 0.112 Uiso 0.5 1 calc R U P B 1
C24 C -0.1224(10) 0.5887(5) 0.0042(9) 0.093(3) Uani 0.5 1 d D U P B 1
H24A H -0.127221 0.606947 0.081836 0.139 Uiso 0.5 1 calc R U P B 1
H24B H -0.079888 0.614762 -0.040058 0.139 Uiso 0.5 1 calc R U P B 1
H24C H -0.213611 0.579378 -0.051698 0.139 Uiso 0.5 1 calc R U P B 1
C25 C -0.0314(9) 0.5061(5) -0.0819(7) 0.086(3) Uani 0.5 1 d D U P B 1
H25A H 0.022213 0.471262 -0.059284 0.129 Uiso 0.5 1 calc R U P B 1
H25B H -0.122660 0.496745 -0.137858 0.129 Uiso 0.5 1 calc R U P B 1
H25C H 0.011063 0.532129 -0.126218 0.129 Uiso 0.5 1 calc R U P B 1
C22B C -0.0227(10) 0.5162(4) 0.0412(10) 0.049(2) Uani 0.5 1 d D U P B 2
C23B C -0.1025(15) 0.4872(7) 0.1161(15) 0.0747(16) Uani 0.5 1 d D . P B 2
H23D H -0.127838 0.515287 0.169207 0.112 Uiso 0.5 1 calc R U P B 2
H23E H -0.184096 0.469964 0.056839 0.112 Uiso 0.5 1 calc R U P B 2
H23F H -0.046820 0.457544 0.170546 0.112 Uiso 0.5 1 calc R U P B 2
C24B C -0.1080(9) 0.5637(4) -0.0421(9) 0.083(3) Uani 0.5 1 d D U P B 2
H24D H -0.131856 0.591661 0.012221 0.124 Uiso 0.5 1 calc R U P B 2
H24E H -0.056045 0.582308 -0.089734 0.124 Uiso 0.5 1 calc R U P B 2
H24F H -0.190485 0.547354 -0.101886 0.124 Uiso 0.5 1 calc R U P B 2
C25B C 0.0159(9) 0.4720(3) -0.0408(7) 0.067(2) Uani 0.5 1 d D U P B 2
H25D H 0.067284 0.490330 -0.089418 0.100 Uiso 0.5 1 calc R U P B 2
H25E H 0.071307 0.442441 0.013979 0.100 Uiso 0.5 1 calc R U P B 2
H25F H -0.065970 0.454861 -0.099727 0.100 Uiso 0.5 1 calc R U P B 2
Si31 Si 0.23451(6) 0.37217(3) 0.61869(6) 0.03092(13) Uani 1 1 d . . . . .
C31 C 0.1922(3) 0.29448(11) 0.6118(3) 0.0445(6) Uani 1 1 d . . . . .
H31 H 0.234762 0.278869 0.699582 0.062(10) Uiso 1 1 calc R . . . .
O31 O 0.19510(17) 0.39400(7) 0.47107(15) 0.0341(3) Uani 1 1 d . . . . .
H31A H 0.189200 0.429616 0.468920 0.052(9) Uiso 1 1 calc R . . . .
C32 C 0.2562(3) 0.26361(12) 0.5249(3) 0.0521(7) Uani 1 1 d . . . . .
H32A H 0.238819 0.222725 0.526316 0.075(11) Uiso 1 1 calc R . . . .
H32B H 0.353689 0.270401 0.554999 0.116(17) Uiso 1 1 calc R . . . .
H32C H 0.216938 0.277909 0.437665 0.071(11) Uiso 1 1 calc R . . . .
C33 C 0.0420(4) 0.28142(16) 0.5725(4) 0.0720(11) Uani 1 1 d . . . . .
H33A H -0.004771 0.299770 0.490701 0.089(15) Uiso 1 1 calc R . . . .
H33B H 0.005967 0.295873 0.637413 0.102(15) Uiso 1 1 calc R . . . .
H33C H 0.028271 0.240227 0.564001 0.101(15) Uiso 1 1 calc R . . . .
C34 C 0.1492(3) 0.41845(12) 0.7067(3) 0.0417(6) Uani 1 1 d . . . . .
H34 H 0.152340 0.399146 0.787768 0.041(7) Uiso 1 1 calc R . . . .
C35 C 0.2242(3) 0.47557(12) 0.7386(3) 0.0503(7) Uani 1 1 d . . . . .
H35A H 0.228722 0.493090 0.660140 0.052(9) Uiso 1 1 calc R . . . .
H35B H 0.315809 0.469096 0.797255 0.050(8) Uiso 1 1 calc R . . . .
H35C H 0.175873 0.500895 0.778704 0.090(13) Uiso 1 1 calc R . . . .
C36 C 0.0002(3) 0.42981(15) 0.6263(4) 0.0587(8) Uani 1 1 d . . . . .
H36A H -0.039722 0.456225 0.671997 0.080(12) Uiso 1 1 calc R . . . .
H36B H -0.050027 0.393935 0.611716 0.077(12) Uiso 1 1 calc R . . . .
H36C H -0.003947 0.446445 0.544300 0.13(2) Uiso 1 1 calc R . . . .
C37 C 0.4244(2) 0.37566(10) 0.6969(2) 0.0324(4) Uani 1 1 d . . . . .
C38 C 0.4831(3) 0.35372(11) 0.8185(2) 0.0400(5) Uani 1 1 d . . . . .
F38 F 0.39833(17) 0.33712(8) 0.88274(15) 0.0519(4) Uani 1 1 d . . . . .
C39 C 0.6190(3) 0.34749(13) 0.8812(3) 0.0472(6) Uani 1 1 d . . . . .
H39 H 0.651465 0.331040 0.963721 0.053(9) Uiso 1 1 calc R . . . .
C40 C 0.7069(3) 0.36595(13) 0.8202(3) 0.0461(6) Uani 1 1 d . . . . .
H40 H 0.801589 0.362476 0.860781 0.046(8) Uiso 1 1 calc R . . . .
C41 C 0.6562(2) 0.38952(11) 0.6995(3) 0.0393(5) Uani 1 1 d . . . . .
H41 H 0.716629 0.402398 0.657792 0.043(8) Uiso 1 1 calc R . . . .
C42 C 0.5176(2) 0.39453(9) 0.6388(2) 0.0307(4) Uani 1 1 d . . . . .
C43 C 0.4727(2) 0.42478(9) 0.5128(2) 0.0300(4) Uani 1 1 d . . . . .
N43 N 0.47898(19) 0.39498(9) 0.41210(19) 0.0309(4) Uani 1 1 d . . . . .
H43 H 0.500(3) 0.3622(13) 0.423(2) 0.028(7) Uiso 1 1 d . . . . .
O43 O 0.43847(19) 0.47465(7) 0.50697(18) 0.0420(4) Uani 1 1 d . . . . .
C44 C 0.4427(2) 0.41626(10) 0.2818(2) 0.0332(5) Uani 1 1 d . . . . .
H44 H 0.389929 0.452042 0.277154 0.033(6) Uiso 1 1 calc R . . . .
C45 C 0.3495(2) 0.37330(13) 0.1927(2) 0.0417(5) Uani 1 1 d . . . . .
H45A H 0.334096 0.384632 0.103262 0.046(8) Uiso 1 1 calc R . . . .
H45B H 0.393174 0.335455 0.206209 0.062(10) Uiso 1 1 calc R . . . .
N45 N 0.2215(2) 0.36976(12) 0.2148(2) 0.0458(5) Uani 1 1 d . . . . .
H45 H 0.227(3) 0.3754(14) 0.293(3) 0.046(8) Uiso 1 1 d . . . . .
C46 C 0.1250(3) 0.33092(12) 0.1502(2) 0.0400(5) Uani 1 1 d . . . . .
C47 C 0.1305(3) 0.30213(14) 0.0421(3) 0.0534(7) Uani 1 1 d . . . . .
H47 H 0.203900 0.308221 0.011517 0.066(10) Uiso 1 1 calc R . . . .
C48 C 0.0282(3) 0.26461(16) -0.0204(3) 0.0623(9) Uani 1 1 d . . . . .
H48 H 0.032741 0.245146 -0.093766 0.087(13) Uiso 1 1 calc R . . . .
C49 C -0.0798(3) 0.25485(14) 0.0212(3) 0.0587(8) Uani 1 1 d . . . . .
H49 H -0.149366 0.229219 -0.023117 0.095(14) Uiso 1 1 calc R . . . .
C50 C -0.0854(3) 0.28284(13) 0.1281(3) 0.0496(7) Uani 1 1 d . . . . .
H50 H -0.158569 0.275899 0.158509 0.071(11) Uiso 1 1 calc R . . . .
C51 C 0.0146(3) 0.32106(12) 0.1918(3) 0.0428(6) Uani 1 1 d . . . . .
H51 H 0.008267 0.340709 0.264293 0.041(7) Uiso 1 1 calc R . . . .
C52 C 0.5686(2) 0.43149(11) 0.2443(3) 0.0397(5) Uani 1 1 d . . . . .
C53 C 0.6547(3) 0.47388(15) 0.3419(3) 0.0552(8) Uani 1 1 d . . . . .
H53A H 0.600240 0.507322 0.345016 0.067(11) Uiso 1 1 calc R . . . .
H53B H 0.732108 0.485520 0.316978 0.072(11) Uiso 1 1 calc R . . . .
H53C H 0.686830 0.455928 0.426050 0.061(10) Uiso 1 1 calc R . . . .
C54 C 0.5218(3) 0.46055(14) 0.1131(3) 0.0512(7) Uani 1 1 d . . . . .
H54A H 0.462683 0.492609 0.114544 0.043(8) Uiso 1 1 calc R . . . .
H54B H 0.472239 0.433147 0.048150 0.077(12) Uiso 1 1 calc R . . . .
H54C H 0.600483 0.474393 0.093067 0.066(10) Uiso 1 1 calc R . . . .
C55 C 0.6531(3) 0.37888(14) 0.2416(3) 0.0554(8) Uani 1 1 d . . . . .
H55A H 0.733221 0.390208 0.220713 0.055(9) Uiso 1 1 calc R . . . .
H55B H 0.599268 0.352258 0.177014 0.074(12) Uiso 1 1 calc R . . . .
H55C H 0.681086 0.360457 0.325304 0.058(9) Uiso 1 1 calc R . . . .

loop_
_atom_site_aniso_label
_atom_site_aniso_U_11
_atom_site_aniso_U_22
_atom_site_aniso_U_33
_atom_site_aniso_U_23
_atom_site_aniso_U_13
_atom_site_aniso_U_12
Si1 0.0283(3) 0.0277(3) 0.0315(3) 0.0019(2) 0.0104(2) 0.0009(2)
C1 0.0446(14) 0.0297(12) 0.0426(13) 0.0025(10) 0.0143(11) -0.0017(10)
O1 0.0371(8) 0.0292(8) 0.0369(9) 0.0039(7) 0.0161(7) 0.0055(7)
C2 0.0627(18) 0.0324(13) 0.0419(14) 0.0074(10) 0.0134(12) 0.0049(11)
C3 0.099(3) 0.0306(14) 0.0531(18) -0.0004(12) 0.0110(18) -0.0090(15)
C4 0.0331(11) 0.0471(13) 0.0351(11) 0.0023(11) 0.0067(9) -0.0031(11)
C5 0.0444(14) 0.0494(15) 0.0433(14) 0.0080(12) 0.0114(11) 0.0024(12)
C6 0.0347(15) 0.116(3) 0.067(2) 0.038(2) 0.0082(14) -0.0059(19)
C7 0.0308(11) 0.0330(12) 0.0294(10) 0.0028(9) 0.0102(8) 0.0034(9)
C8 0.0377(12) 0.0406(13) 0.0361(12) -0.0025(10) 0.0115(10) 0.0032(10)
F8 0.0526(9) 0.0627(10) 0.0498(9) -0.0232(8) 0.0172(7) -0.0029(8)
C9 0.0519(16) 0.0601(18) 0.0489(15) -0.0043(13) 0.0300(13) 0.0075(13)
C10 0.0452(16) 0.072(2) 0.076(2) -0.0108(17) 0.0395(16) -0.0066(14)
C11 0.0376(13) 0.0580(17) 0.0629(18) -0.0124(14) 0.0239(13) -0.0080(12)
C12 0.0308(11) 0.0361(12) 0.0345(12) 0.0032(9) 0.0128(9) 0.0001(9)
C13 0.0274(10) 0.0342(12) 0.0351(12) 0.0000(9) 0.0097(9) -0.0009(9)
N13 0.0377(11) 0.0355(11) 0.0353(10) 0.0004(9) 0.0135(8) 0.0048(9)
O13 0.0555(11) 0.0336(9) 0.0480(11) 0.0036(8) 0.0172(9) 0.0031(8)
C14 0.0382(13) 0.0508(15) 0.0353(12) -0.0075(11) 0.0157(10) -0.0062(11)
C15 0.0416(13) 0.0552(15) 0.0354(13) -0.0058(11) 0.0160(11) -0.0074(12)
N15 0.0388(11) 0.0474(12) 0.0393(12) -0.0021(10) 0.0189(9) -0.0049(9)
C16 0.0442(13) 0.0363(13) 0.0456(13) -0.0090(10) 0.0266(11) -0.0047(10)
C17 0.0575(16) 0.0549(16) 0.0399(14) -0.0071(12) 0.0266(13) -0.0110(13)
C18 0.083(2) 0.0605(19) 0.0497(17) -0.0060(15) 0.0399(16) -0.0192(17)
C19 0.077(2) 0.0599(19) 0.072(2) -0.0167(17) 0.0475(19) -0.0291(17)
C20 0.0540(18) 0.0534(17) 0.070(2) -0.0091(15) 0.0267(16) -0.0142(14)
C21 0.0474(14) 0.0439(14) 0.0516(15) -0.0028(13) 0.0213(12) -0.0059(12)
C22 0.045(3) 0.083(7) 0.035(2) -0.010(4) 0.013(2) -0.019(4)
C23 0.055(2) 0.124(4) 0.049(3) -0.022(3) 0.022(2) -0.045(2)
C24 0.052(4) 0.135(9) 0.066(6) -0.001(5) -0.014(4) 0.008(5)
C25 0.081(6) 0.126(8) 0.054(5) -0.037(5) 0.027(4) -0.046(5)
C22B 0.043(3) 0.066(6) 0.035(2) -0.005(3) 0.010(2) -0.013(3)
C23B 0.055(2) 0.124(4) 0.049(3) -0.022(3) 0.022(2) -0.045(2)
C24B 0.056(4) 0.098(7) 0.070(6) 0.007(5) -0.013(4) -0.008(4)
C25B 0.072(5) 0.087(6) 0.047(4) -0.031(4) 0.027(4) -0.039(4)
Si31 0.0318(3) 0.0304(3) 0.0346(3) -0.0021(3) 0.0165(2) -0.0035(2)
C31 0.0528(15) 0.0344(13) 0.0494(15) -0.0011(11) 0.0211(12) -0.0094(11)
O31 0.0363(8) 0.0319(8) 0.0361(9) -0.0019(7) 0.0148(7) -0.0016(7)
C32 0.0623(18) 0.0326(13) 0.0662(19) -0.0057(13) 0.0278(15) -0.0017(12)
C33 0.068(2) 0.060(2) 0.104(3) -0.023(2) 0.048(2) -0.0329(17)
C34 0.0408(13) 0.0480(14) 0.0440(14) -0.0064(11) 0.0244(11) -0.0023(11)
C35 0.0535(16) 0.0465(15) 0.0571(17) -0.0160(13) 0.0265(14) -0.0034(13)
C36 0.0398(15) 0.065(2) 0.078(2) -0.0166(17) 0.0288(15) 0.0013(14)
C37 0.0358(11) 0.0292(10) 0.0340(11) -0.0018(9) 0.0138(9) 0.0003(9)
C38 0.0456(14) 0.0420(13) 0.0360(12) -0.0013(10) 0.0180(11) -0.0010(10)
F38 0.0571(10) 0.0642(10) 0.0394(8) 0.0106(8) 0.0226(7) -0.0018(8)
C39 0.0492(15) 0.0533(16) 0.0348(13) 0.0017(12) 0.0080(11) 0.0058(12)
C40 0.0349(12) 0.0523(15) 0.0455(14) -0.0036(12) 0.0056(10) 0.0036(11)
C41 0.0318(11) 0.0429(13) 0.0444(13) -0.0035(10) 0.0142(10) -0.0007(10)
C42 0.0329(11) 0.0255(10) 0.0350(11) -0.0029(9) 0.0129(9) -0.0002(8)
C43 0.0254(10) 0.0284(11) 0.0385(12) -0.0009(9) 0.0137(9) -0.0024(8)
N43 0.0325(10) 0.0264(10) 0.0379(10) 0.0014(8) 0.0172(8) 0.0008(8)
O43 0.0546(11) 0.0267(8) 0.0477(10) 0.0006(7) 0.0209(8) 0.0055(7)
C44 0.0312(11) 0.0382(12) 0.0329(12) 0.0010(9) 0.0143(9) -0.0007(9)
C45 0.0367(12) 0.0529(15) 0.0397(13) -0.0110(12) 0.0183(10) -0.0078(12)
N45 0.0401(11) 0.0622(14) 0.0398(12) -0.0177(11) 0.0195(9) -0.0165(11)
C46 0.0356(12) 0.0460(14) 0.0365(12) -0.0060(11) 0.0094(10) -0.0059(10)
C47 0.0481(15) 0.0648(19) 0.0482(16) -0.0186(14) 0.0174(13) -0.0123(14)
C48 0.0593(19) 0.067(2) 0.0545(19) -0.0238(16) 0.0112(15) -0.0124(16)
C49 0.0491(17) 0.0531(17) 0.0612(19) -0.0085(15) 0.0009(14) -0.0145(13)
C50 0.0372(13) 0.0534(16) 0.0530(16) 0.0096(13) 0.0079(12) -0.0089(12)
C51 0.0374(13) 0.0518(15) 0.0383(13) -0.0018(11) 0.0113(11) -0.0073(11)
C52 0.0352(12) 0.0443(13) 0.0448(14) 0.0052(11) 0.0202(11) -0.0020(10)
C53 0.0465(16) 0.067(2) 0.0567(18) 0.0000(15) 0.0233(14) -0.0231(14)
C54 0.0549(17) 0.0580(17) 0.0492(16) 0.0081(13) 0.0285(14) -0.0034(14)
C55 0.0455(15) 0.0636(19) 0.0679(19) 0.0104(16) 0.0333(14) 0.0107(14)

loop_
_atom_type_symbol
_atom_type_description
_atom_type_scat_dispersion_real
_atom_type_scat_dispersion_imag
_atom_type_scat_source
C C 0.0033 0.0016 'International Tables Vol C Tables 4.2.6.8 and 6.1.1.4'
H H 0.0000 0.0000 'International Tables Vol C Tables 4.2.6.8 and 6.1.1.4'
N N 0.0061 0.0033 'International Tables Vol C Tables 4.2.6.8 and 6.1.1.4'
O O 0.0106 0.0060 'International Tables Vol C Tables 4.2.6.8 and 6.1.1.4'
F F 0.0171 0.0103 'International Tables Vol C Tables 4.2.6.8 and 6.1.1.4'
Si Si 0.0817 0.0704 'International Tables Vol C Tables 4.2.6.8 and 6.1.1.4'

loop_
_geom_angle_atom_site_label_1
_geom_angle_atom_site_label_2
_geom_angle_atom_site_label_3
_geom_angle
_geom_angle_site_symmetry_1
_geom_angle_site_symmetry_3
_geom_angle_publ_flag
O1 Si1 C4 110.48(11) . . ?
O1 Si1 C1 105.84(10) . . ?
C4 Si1 C1 111.22(12) . . ?
O1 Si1 C7 108.28(9) . . ?
C4 Si1 C7 111.13(10) . . ?
C1 Si1 C7 109.71(11) . . ?
C3 C1 C2 108.7(2) . . ?
C3 C1 Si1 113.42(19) . . ?
C2 C1 Si1 113.96(18) . . ?
C3 C1 H1 106.7 . . ?
C2 C1 H1 106.7 . . ?
Si1 C1 H1 106.7 . . ?
Si1 O1 H1A 109.5 . . ?
C1 C2 H2A 109.5 . . ?
C1 C2 H2B 109.5 . . ?
H2A C2 H2B 109.5 . . ?
C1 C2 H2C 109.5 . . ?
H2A C2 H2C 109.5 . . ?
H2B C2 H2C 109.5 . . ?
C1 C3 H3A 109.5 . . ?
C1 C3 H3B 109.5 . . ?
H3A C3 H3B 109.5 . . ?
C1 C3 H3C 109.5 . . ?
H3A C3 H3C 109.5 . . ?
H3B C3 H3C 109.5 . . ?
C5 C4 C6 110.5(2) . . ?
C5 C4 Si1 113.18(18) . . ?
C6 C4 Si1 109.27(19) . . ?
C5 C4 H4 107.9 . . ?
C6 C4 H4 107.9 . . ?
Si1 C4 H4 107.9 . . ?
C4 C5 H5A 109.5 . . ?
C4 C5 H5B 109.5 . . ?
H5A C5 H5B 109.5 . . ?
C4 C5 H5C 109.5 . . ?
H5A C5 H5C 109.5 . . ?
H5B C5 H5C 109.5 . . ?
C4 C6 H6A 109.5 . . ?
C4 C6 H6B 109.5 . . ?
H6A C6 H6B 109.5 . . ?
C4 C6 H6C 109.5 . . ?
H6A C6 H6C 109.5 . . ?
H6B C6 H6C 109.5 . . ?
C8 C7 C12 114.4(2) . . ?
C8 C7 Si1 121.15(18) . . ?
C12 C7 Si1 124.47(17) . . ?
F8 C8 C9 116.4(2) . . ?
F8 C8 C7 117.3(2) . . ?
C9 C8 C7 126.3(2) . . ?
C8 C9 C10 117.5(3) . . ?
C8 C9 H9 121.3 . . ?
C10 C9 H9 121.3 . . ?
C11 C10 C9 120.0(3) . . ?
C11 C10 H10 120.0 . . ?
C9 C10 H10 120.0 . . ?
C10 C11 C12 121.2(3) . . ?
C10 C11 H11 119.4 . . ?
C12 C11 H11 119.4 . . ?
C11 C12 C7 120.7(2) . . ?
C11 C12 C13 115.7(2) . . ?
C7 C12 C13 123.5(2) . . ?
O13 C13 N13 122.7(2) . . ?
O13 C13 C12 120.8(2) . . ?
N13 C13 C12 116.4(2) . . ?
C13 N13 C14 123.8(2) . . ?
C13 N13 H13 116.8(19) . . ?
C14 N13 H13 119.3(19) . . ?
N13 C14 C15 108.1(2) . . ?
N13 C14 C22B 117.0(4) . . ?
C15 C14 C22B 116.9(5) . . ?
N13 C14 C22 106.8(4) . . ?
C15 C14 C22 111.0(5) . . ?
N13 C14 H14 110.3 . . ?
C15 C14 H14 110.3 . . ?
C22 C14 H14 110.3 . . ?
N15 C15 C14 110.8(2) . . ?
N15 C15 H15A 109.5 . . ?
C14 C15 H15A 109.5 . . ?
N15 C15 H15B 109.5 . . ?
C14 C15 H15B 109.5 . . ?
H15A C15 H15B 108.1 . . ?
C16 N15 C15 121.2(2) . . ?
C16 N15 H15 112(2) . . ?
C15 N15 H15 118(2) . . ?
N15 C16 C17 122.8(2) . . ?
N15 C16 C21 118.7(2) . . ?
C17 C16 C21 118.5(2) . . ?
C16 C17 C18 120.0(3) . . ?
C16 C17 H17 120.0 . . ?
C18 C17 H17 120.0 . . ?
C19 C18 C17 121.2(3) . . ?
C19 C18 H18 119.4 . . ?
C17 C18 H18 119.4 . . ?
C18 C19 C20 119.1(3) . . ?
C18 C19 H19 120.4 . . ?
C20 C19 H19 120.4 . . ?
C21 C20 C19 120.5(3) . . ?
C21 C20 H20 119.8 . . ?
C19 C20 H20 119.8 . . ?
C20 C21 C16 120.7(3) . . ?
C20 C21 H21 119.7 . . ?
C16 C21 H21 119.7 . . ?
C24 C22 C25 109.6(8) . . ?
C24 C22 C23 109.9(9) . . ?
C25 C22 C23 106.4(8) . . ?
C24 C22 C14 113.9(7) . . ?
C25 C22 C14 109.5(7) . . ?
C23 C22 C14 107.3(8) . . ?
C22 C23 H23A 109.5 . . ?
C22 C23 H23B 109.5 . . ?
H23A C23 H23B 109.5 . . ?
C22 C23 H23C 109.5 . . ?
H23A C23 H23C 109.5 . . ?
H23B C23 H23C 109.5 . . ?
C22 C24 H24A 109.5 . . ?
C22 C24 H24B 109.5 . . ?
H24A C24 H24B 109.5 . . ?
C22 C24 H24C 109.5 . . ?
H24A C24 H24C 109.5 . . ?
H24B C24 H24C 109.5 . . ?
C22 C25 H25A 109.5 . . ?
C22 C25 H25B 109.5 . . ?
H25A C25 H25B 109.5 . . ?
C22 C25 H25C 109.5 . . ?
H25A C25 H25C 109.5 . . ?
H25B C25 H25C 109.5 . . ?
C25B C22B C23B 108.9(8) . . ?
C25B C22B C24B 110.7(8) . . ?
C23B C22B C24B 109.9(9) . . ?
C25B C22B C14 109.9(7) . . ?
C23B C22B C14 110.0(8) . . ?
C24B C22B C14 107.6(6) . . ?
C22B C23B H23D 109.5 . . ?
C22B C23B H23E 109.5 . . ?
H23D C23B H23E 109.5 . . ?
C22B C23B H23F 109.5 . . ?
H23D C23B H23F 109.5 . . ?
H23E C23B H23F 109.5 . . ?
C22B C24B H24D 109.5 . . ?
C22B C24B H24E 109.5 . . ?
H24D C24B H24E 109.5 . . ?
C22B C24B H24F 109.5 . . ?
H24D C24B H24F 109.5 . . ?
H24E C24B H24F 109.5 . . ?
C22B C25B H25D 109.5 . . ?
C22B C25B H25E 109.5 . . ?
H25D C25B H25E 109.5 . . ?
C22B C25B H25F 109.5 . . ?
H25D C25B H25F 109.5 . . ?
H25E C25B H25F 109.5 . . ?
O31 Si31 C31 106.63(11) . . ?
O31 Si31 C34 109.52(11) . . ?
C31 Si31 C34 116.05(12) . . ?
O31 Si31 C37 109.06(9) . . ?
C31 Si31 C37 105.06(12) . . ?
C34 Si31 C37 110.24(11) . . ?
C33 C31 C32 110.6(3) . . ?
C33 C31 Si31 114.7(2) . . ?
C32 C31 Si31 109.94(18) . . ?
C33 C31 H31 107.1 . . ?
C32 C31 H31 107.1 . . ?
Si31 C31 H31 107.1 . . ?
Si31 O31 H31A 109.5 . . ?
C31 C32 H32A 109.5 . . ?
C31 C32 H32B 109.5 . . ?
H32A C32 H32B 109.5 . . ?
C31 C32 H32C 109.5 . . ?
H32A C32 H32C 109.5 . . ?
H32B C32 H32C 109.5 . . ?
C31 C33 H33A 109.5 . . ?
C31 C33 H33B 109.5 . . ?
H33A C33 H33B 109.5 . . ?
C31 C33 H33C 109.5 . . ?
H33A C33 H33C 109.5 . . ?
H33B C33 H33C 109.5 . . ?
C35 C34 C36 109.0(2) . . ?
C35 C34 Si31 109.31(17) . . ?
C36 C34 Si31 111.34(19) . . ?
C35 C34 H34 109.1 . . ?
C36 C34 H34 109.1 . . ?
Si31 C34 H34 109.1 . . ?
C34 C35 H35A 109.5 . . ?
C34 C35 H35B 109.5 . . ?
H35A C35 H35B 109.5 . . ?
C34 C35 H35C 109.5 . . ?
H35A C35 H35C 109.5 . . ?
H35B C35 H35C 109.5 . . ?
C34 C36 H36A 109.5 . . ?
C34 C36 H36B 109.5 . . ?
H36A C36 H36B 109.5 . . ?
C34 C36 H36C 109.5 . . ?
H36A C36 H36C 109.5 . . ?
H36B C36 H36C 109.5 . . ?
C38 C37 C42 114.3(2) . . ?
C38 C37 Si31 119.55(18) . . ?
C42 C37 Si31 125.93(17) . . ?
F38 C38 C39 116.8(2) . . ?
F38 C38 C37 117.3(2) . . ?
C39 C38 C37 126.0(2) . . ?
C38 C39 C40 117.9(2) . . ?
C38 C39 H39 121.1 . . ?
C40 C39 H39 121.1 . . ?
C39 C40 C41 119.6(2) . . ?
C39 C40 H40 120.2 . . ?
C41 C40 H40 120.2 . . ?
C40 C41 C42 120.7(2) . . ?
C40 C41 H41 119.7 . . ?
C42 C41 H41 119.7 . . ?
C41 C42 C37 121.5(2) . . ?
C41 C42 C43 116.7(2) . . ?
C37 C42 C43 121.6(2) . . ?
O43 C43 N43 123.5(2) . . ?
O43 C43 C42 120.0(2) . . ?
N43 C43 C42 116.4(2) . . ?
C43 N43 C44 125.5(2) . . ?
C43 N43 H43 117.5(19) . . ?
C44 N43 H43 116.9(19) . . ?
N43 C44 C45 108.6(2) . . ?
N43 C44 C52 112.24(19) . . ?
C45 C44 C52 113.6(2) . . ?
N43 C44 H44 107.4 . . ?
C45 C44 H44 107.4 . . ?
C52 C44 H44 107.4 . . ?
N45 C45 C44 111.2(2) . . ?
N45 C45 H45A 109.4 . . ?
C44 C45 H45A 109.4 . . ?
N45 C45 H45B 109.4 . . ?
C44 C45 H45B 109.4 . . ?
H45A C45 H45B 108.0 . . ?
C46 N45 C45 121.0(2) . . ?
C46 N45 H45 115(2) . . ?
C45 N45 H45 114(2) . . ?
N45 C46 C47 122.6(2) . . ?
N45 C46 C51 118.9(2) . . ?
C47 C46 C51 118.5(2) . . ?
C48 C47 C46 119.7(3) . . ?
C48 C47 H47 120.2 . . ?
C46 C47 H47 120.2 . . ?
C49 C48 C47 121.6(3) . . ?
C49 C48 H48 119.2 . . ?
C47 C48 H48 119.2 . . ?
C50 C49 C48 118.9(3) . . ?
C50 C49 H49 120.5 . . ?
C48 C49 H49 120.5 . . ?
C49 C50 C51 120.8(3) . . ?
C49 C50 H50 119.6 . . ?
C51 C50 H50 119.6 . . ?
C50 C51 C46 120.5(3) . . ?
C50 C51 H51 119.8 . . ?
C46 C51 H51 119.8 . . ?
C55 C52 C53 109.3(2) . . ?
C55 C52 C54 110.3(2) . . ?
C53 C52 C54 108.2(2) . . ?
C55 C52 C44 111.7(2) . . ?
C53 C52 C44 108.5(2) . . ?
C54 C52 C44 108.8(2) . . ?
C52 C53 H53A 109.5 . . ?
C52 C53 H53B 109.5 . . ?
H53A C53 H53B 109.5 . . ?
C52 C53 H53C 109.5 . . ?
H53A C53 H53C 109.5 . . ?
H53B C53 H53C 109.5 . . ?
C52 C54 H54A 109.5 . . ?
C52 C54 H54B 109.5 . . ?
H54A C54 H54B 109.5 . . ?
C52 C54 H54C 109.5 . . ?
H54A C54 H54C 109.5 . . ?
H54B C54 H54C 109.5 . . ?
C52 C55 H55A 109.5 . . ?
C52 C55 H55B 109.5 . . ?
H55A C55 H55B 109.5 . . ?
C52 C55 H55C 109.5 . . ?
H55A C55 H55C 109.5 . . ?
H55B C55 H55C 109.5 . . ?

loop_
_geom_bond_atom_site_label_1
_geom_bond_atom_site_label_2
_geom_bond_distance
_geom_bond_site_symmetry_2
_geom_bond_publ_flag
Si1 O1 1.6374(17) . ?
Si1 C4 1.870(2) . ?
Si1 C1 1.873(3) . ?
Si1 C7 1.902(2) . ?
C1 C3 1.530(4) . ?
C1 C2 1.533(4) . ?
C1 H1 1.0000 . ?
O1 H1A 0.8400 . ?
C2 H2A 0.9800 . ?
C2 H2B 0.9800 . ?
C2 H2C 0.9800 . ?
C3 H3A 0.9800 . ?
C3 H3B 0.9800 . ?
C3 H3C 0.9800 . ?
C4 C5 1.529(4) . ?
C4 C6 1.539(4) . ?
C4 H4 1.0000 . ?
C5 H5A 0.9800 . ?
C5 H5B 0.9800 . ?
C5 H5C 0.9800 . ?
C6 H6A 0.9800 . ?
C6 H6B 0.9800 . ?
C6 H6C 0.9800 . ?
C7 C8 1.383(3) . ?
C7 C12 1.411(3) . ?
C8 F8 1.369(3) . ?
C8 C9 1.370(4) . ?
C9 C10 1.375(5) . ?
C9 H9 0.9500 . ?
C10 C11 1.374(4) . ?
C10 H10 0.9500 . ?
C11 C12 1.392(3) . ?
C11 H11 0.9500 . ?
C12 C13 1.507(3) . ?
C13 O13 1.222(3) . ?
C13 N13 1.335(3) . ?
N13 C14 1.471(3) . ?
N13 H13 0.78(3) . ?
C14 C15 1.531(4) . ?
C14 C22B 1.552(9) . ?
C14 C22 1.560(10) . ?
C14 H14 1.0000 . ?
C15 N15 1.441(3) . ?
C15 H15A 0.9900 . ?
C15 H15B 0.9900 . ?
N15 C16 1.391(3) . ?
N15 H15 0.78(3) . ?
C16 C17 1.391(4) . ?
C16 C21 1.401(4) . ?
C17 C18 1.393(4) . ?
C17 H17 0.9500 . ?
C18 C19 1.372(5) . ?
C18 H18 0.9500 . ?
C19 C20 1.389(5) . ?
C19 H19 0.9500 . ?
C20 C21 1.378(4) . ?
C20 H20 0.9500 . ?
C21 H21 0.9500 . ?
C22 C24 1.520(10) . ?
C22 C25 1.529(10) . ?
C22 C23 1.549(10) . ?
C23 H23A 0.9800 . ?
C23 H23B 0.9800 . ?
C23 H23C 0.9800 . ?
C24 H24A 0.9800 . ?
C24 H24B 0.9800 . ?
C24 H24C 0.9800 . ?
C25 H25A 0.9800 . ?
C25 H25B 0.9800 . ?
C25 H25C 0.9800 . ?
C22B C25B 1.523(10) . ?
C22B C23B 1.524(10) . ?
C22B C24B 1.536(10) . ?
C23B H23D 0.9800 . ?
C23B H23E 0.9800 . ?
C23B H23F 0.9800 . ?
C24B H24D 0.9800 . ?
C24B H24E 0.9800 . ?
C24B H24F 0.9800 . ?
C25B H25D 0.9800 . ?
C25B H25E 0.9800 . ?
C25B H25F 0.9800 . ?
Si31 O31 1.6377(18) . ?
Si31 C31 1.877(3) . ?
Si31 C34 1.877(3) . ?
Si31 C37 1.896(2) . ?
C31 C33 1.522(4) . ?
C31 C32 1.530(4) . ?
C31 H31 1.0000 . ?
O31 H31A 0.8400 . ?
C32 H32A 0.9800 . ?
C32 H32B 0.9800 . ?
C32 H32C 0.9800 . ?
C33 H33A 0.9800 . ?
C33 H33B 0.9800 . ?
C33 H33C 0.9800 . ?
C34 C35 1.539(4) . ?
C34 C36 1.548(4) . ?
C34 H34 1.0000 . ?
C35 H35A 0.9800 . ?
C35 H35B 0.9800 . ?
C35 H35C 0.9800 . ?
C36 H36A 0.9800 . ?
C36 H36B 0.9800 . ?
C36 H36C 0.9800 . ?
C37 C38 1.388(3) . ?
C37 C42 1.410(3) . ?
C38 F38 1.368(3) . ?
C38 C39 1.374(4) . ?
C39 C40 1.384(4) . ?
C39 H39 0.9500 . ?
C40 C41 1.386(4) . ?
C40 H40 0.9500 . ?
C41 C42 1.393(3) . ?
C41 H41 0.9500 . ?
C42 C43 1.502(3) . ?
C43 O43 1.223(3) . ?
C43 N43 1.341(3) . ?
N43 C44 1.460(3) . ?
N43 H43 0.80(3) . ?
C44 C45 1.524(3) . ?
C44 C52 1.552(3) . ?
C44 H44 1.0000 . ?
C45 N45 1.446(3) . ?
C45 H45A 0.9900 . ?
C45 H45B 0.9900 . ?
N45 C46 1.378(3) . ?
N45 H45 0.86(3) . ?
C46 C47 1.397(4) . ?
C46 C51 1.402(4) . ?
C47 C48 1.387(4) . ?
C47 H47 0.9500 . ?
C48 C49 1.378(5) . ?
C48 H48 0.9500 . ?
C49 C50 1.376(5) . ?
C49 H49 0.9500 . ?
C50 C51 1.387(4) . ?
C50 H50 0.9500 . ?
C51 H51 0.9500 . ?
C52 C55 1.529(4) . ?
C52 C53 1.530(4) . ?
C52 C54 1.538(4) . ?
C53 H53A 0.9800 . ?
C53 H53B 0.9800 . ?
C53 H53C 0.9800 . ?
C54 H54A 0.9800 . ?
C54 H54B 0.9800 . ?
C54 H54C 0.9800 . ?
C55 H55A 0.9800 . ?
C55 H55B 0.9800 . ?
C55 H55C 0.9800 . ?

loop_
_geom_hbond_atom_site_label_D
_geom_hbond_atom_site_label_H
_geom_hbond_atom_site_label_A
_geom_hbond_distance_DH
_geom_hbond_distance_HA
_geom_hbond_distance_DA
_geom_hbond_angle_DHA
_geom_hbond_site_symmetry_A
_geom_hbond_publ_flag
O1 H1A O43 0.84 1.89 2.680(2) 156.8 . yes
N45 H45 O31 0.86(3) 2.16(3) 3.007(3) 167(3) . yes
O31 H31A O13 0.84 1.91 2.675(2) 151.2 . yes
N15 H15 O1 0.78(3) 2.17(3) 2.947(3) 171(3) . yes

loop_
_geom_torsion_atom_site_label_1
_geom_torsion_atom_site_label_2
_geom_torsion_atom_site_label_3
_geom_torsion_atom_site_label_4
_geom_torsion
_geom_torsion_site_symmetry_1
_geom_torsion_site_symmetry_2
_geom_torsion_site_symmetry_3
_geom_torsion_site_symmetry_4
_geom_torsion_publ_flag
O1 Si1 C1 C3 -168.7(2) . . . . ?
C4 Si1 C1 C3 -48.6(3) . . . . ?
C7 Si1 C1 C3 74.7(2) . . . . ?
O1 Si1 C1 C2 66.2(2) . . . . ?
C4 Si1 C1 C2 -173.77(19) . . . . ?
C7 Si1 C1 C2 -50.4(2) . . . . ?
O1 Si1 C4 C5 -69.1(2) . . . . ?
C1 Si1 C4 C5 173.68(19) . . . . ?
C7 Si1 C4 C5 51.1(2) . . . . ?
O1 Si1 C4 C6 54.5(3) . . . . ?
C1 Si1 C4 C6 -62.8(3) . . . . ?
C7 Si1 C4 C6 174.7(3) . . . . ?
C12 C7 C8 F8 -179.1(2) . . . . ?
Si1 C7 C8 F8 2.2(3) . . . . ?
C12 C7 C8 C9 0.7(4) . . . . ?
Si1 C7 C8 C9 -178.0(2) . . . . ?
F8 C8 C9 C10 179.2(3) . . . . ?
C7 C8 C9 C10 -0.6(5) . . . . ?
C8 C9 C10 C11 -0.2(5) . . . . ?
C9 C10 C11 C12 0.8(5) . . . . ?
C10 C11 C12 C7 -0.7(5) . . . . ?
C10 C11 C12 C13 176.8(3) . . . . ?
C8 C7 C12 C11 0.0(3) . . . . ?
Si1 C7 C12 C11 178.6(2) . . . . ?
C8 C7 C12 C13 -177.3(2) . . . . ?
Si1 C7 C12 C13 1.3(3) . . . . ?
C11 C12 C13 O13 -77.3(3) . . . . ?
C7 C12 C13 O13 100.1(3) . . . . ?
C11 C12 C13 N13 98.3(3) . . . . ?
C7 C12 C13 N13 -84.2(3) . . . . ?
O13 C13 N13 C14 -2.7(4) . . . . ?
C12 C13 N13 C14 -178.2(2) . . . . ?
C13 N13 C14 C15 -133.9(2) . . . . ?
C13 N13 C14 C22B 91.7(5) . . . . ?
C13 N13 C14 C22 106.6(5) . . . . ?
N13 C14 C15 N15 69.2(3) . . . . ?
C22B C14 C15 N15 -156.3(4) . . . . ?
C22 C14 C15 N15 -174.0(4) . . . . ?
C14 C15 N15 C16 -172.1(2) . . . . ?
C15 N15 C16 C17 -7.7(4) . . . . ?
C15 N15 C16 C21 173.6(2) . . . . ?
N15 C16 C17 C18 -178.5(3) . . . . ?
C21 C16 C17 C18 0.2(4) . . . . ?
C16 C17 C18 C19 0.5(5) . . . . ?
C17 C18 C19 C20 -0.4(5) . . . . ?
C18 C19 C20 C21 -0.4(5) . . . . ?
C19 C20 C21 C16 1.1(5) . . . . ?
N15 C16 C21 C20 177.8(3) . . . . ?
C17 C16 C21 C20 -1.0(4) . . . . ?
N13 C14 C22 C24 54.1(8) . . . . ?
C15 C14 C22 C24 -63.6(9) . . . . ?
N13 C14 C22 C25 177.2(6) . . . . ?
C15 C14 C22 C25 59.5(8) . . . . ?
N13 C14 C22 C23 -67.7(8) . . . . ?
C15 C14 C22 C23 174.6(7) . . . . ?
N13 C14 C22B C25B -161.7(5) . . . . ?
C15 C14 C22B C25B 67.8(7) . . . . ?
N13 C14 C22B C23B -41.8(9) . . . . ?
C15 C14 C22B C23B -172.3(8) . . . . ?
N13 C14 C22B C24B 77.8(8) . . . . ?
C15 C14 C22B C24B -52.7(8) . . . . ?
O31 Si31 C31 C33 -74.0(3) . . . . ?
C34 Si31 C31 C33 48.3(3) . . . . ?
C37 Si31 C31 C33 170.3(2) . . . . ?
O31 Si31 C31 C32 51.3(2) . . . . ?
C34 Si31 C31 C32 173.6(2) . . . . ?
C37 Si31 C31 C32 -64.4(2) . . . . ?
O31 Si31 C34 C35 -76.2(2) . . . . ?
C31 Si31 C34 C35 163.1(2) . . . . ?
C37 Si31 C34 C35 43.8(2) . . . . ?
O31 Si31 C34 C36 44.3(2) . . . . ?
C31 Si31 C34 C36 -76.5(2) . . . . ?
C37 Si31 C34 C36 164.3(2) . . . . ?
O31 Si31 C37 C38 -173.41(18) . . . . ?
C31 Si31 C37 C38 -59.4(2) . . . . ?
C34 Si31 C37 C38 66.3(2) . . . . ?
O31 Si31 C37 C42 0.7(2) . . . . ?
C31 Si31 C37 C42 114.7(2) . . . . ?
C34 Si31 C37 C42 -119.6(2) . . . . ?
C42 C37 C38 F38 177.0(2) . . . . ?
Si31 C37 C38 F38 -8.3(3) . . . . ?
C42 C37 C38 C39 -2.5(4) . . . . ?
Si31 C37 C38 C39 172.2(2) . . . . ?
F38 C38 C39 C40 -177.6(2) . . . . ?
C37 C38 C39 C40 1.8(4) . . . . ?
C38 C39 C40 C41 -0.3(4) . . . . ?
C39 C40 C41 C42 -0.4(4) . . . . ?
C40 C41 C42 C37 -0.4(4) . . . . ?
C40 C41 C42 C43 175.3(2) . . . . ?
C38 C37 C42 C41 1.7(3) . . . . ?
Si31 C37 C42 C41 -172.66(18) . . . . ?
C38 C37 C42 C43 -173.8(2) . . . . ?
Si31 C37 C42 C43 11.8(3) . . . . ?
C41 C42 C43 O43 -99.2(3) . . . . ?
C37 C42 C43 O43 76.5(3) . . . . ?
C41 C42 C43 N43 77.8(3) . . . . ?
C37 C42 C43 N43 -106.5(2) . . . . ?
O43 C43 N43 C44 -2.0(3) . . . . ?
C42 C43 N43 C44 -178.88(19) . . . . ?
C43 N43 C44 C45 -131.0(2) . . . . ?
C43 N43 C44 C52 102.5(3) . . . . ?
N43 C44 C45 N45 66.6(3) . . . . ?
C52 C44 C45 N45 -167.7(2) . . . . ?
C44 C45 N45 C46 -175.9(2) . . . . ?
C45 N45 C46 C47 -14.6(4) . . . . ?
C45 N45 C46 C51 167.4(3) . . . . ?
N45 C46 C47 C48 -178.4(3) . . . . ?
C51 C46 C47 C48 -0.4(5) . . . . ?
C46 C47 C48 C49 0.1(6) . . . . ?
C47 C48 C49 C50 -0.5(5) . . . . ?
C48 C49 C50 C51 1.2(5) . . . . ?
C49 C50 C51 C46 -1.5(4) . . . . ?
N45 C46 C51 C50 179.1(3) . . . . ?
C47 C46 C51 C50 1.1(4) . . . . ?
N43 C44 C52 C55 65.2(3) . . . . ?
C45 C44 C52 C55 -58.5(3) . . . . ?
N43 C44 C52 C53 -55.3(3) . . . . ?
C45 C44 C52 C53 -179.0(2) . . . . ?
N43 C44 C52 C54 -172.8(2) . . . . ?
C45 C44 C52 C54 63.5(3) . . . . ?
